data_7059308
loop_
_publ_author_name
'Bhasin, Aman K. K.'
'Raj, Pushap'
'Chauhan, Pooja'
'Mandal, Sanjay K.'
'Chaudhary, Savita'
'Singh, Narinder'
'Kaur, Navneet'

_publ_section_title
;
 Design and synthesis of a novel coumarin-based framework as a potential
 chemomarker of a neurotoxic insecticide, azamethiphos
;
_journal_issue 8
_journal_name_full 'New Journal of Chemistry'
_journal_page_first 3341
_journal_page_last 3349
_journal_paper_doi 10.1039/C9NJ04805G
_journal_volume 44
_journal_year 2020
_chemical_formula_moiety 'C16 H13 N O3 S'
_chemical_formula_sum 'C16 H13 N O3 S'
_chemical_formula_weight 299.33
_space_group_crystal_system triclinic
_space_group_IT_number 2
_space_group_name_Hall '-P 1'
_space_group_name_H-M_alt 'P -1'
_atom_sites_solution_hydrogens geom
_atom_sites_solution_primary direct
_atom_sites_solution_secondary difmap
_audit_update_record
;
2016-04-18 deposited with the CCDC.	2020-02-07 downloaded from the CCDC.
;
_cell_angle_alpha 70.671(10)
_cell_angle_beta 71.668(11)
_cell_angle_gamma 78.323(11)
_cell_formula_units_Z 2
_cell_length_a 7.518(7)
_cell_length_b 9.118(9)
_cell_length_c 11.293(11)
_cell_measurement_reflns_used 4699
_cell_measurement_temperature 296.(2)
_cell_measurement_theta_max 25.1523
_cell_measurement_theta_min 2.3816
_cell_volume 689.2(12)
_computing_cell_refinement 'SAINT V8.27B (Bruker AXS Inc., 2012)'
_computing_data_collection 'APEX2 (Bruker)'
_computing_data_reduction 'SAINT V8.27B (Bruker AXS Inc., 2012)'
_computing_molecular_graphics 'SHELXTL (Bruker AXS)'
_computing_publication_material 'SHELXTL (Bruker AXS)'
_computing_structure_refinement 'SHELXL-97 (Sheldrick, 2008)'
_computing_structure_solution 'SHELXS-97 (Sheldrick, 2008)'
_diffrn_ambient_temperature 296.(2)
_diffrn_detector_area_resol_mean 8.3333
_diffrn_measured_fraction_theta_full 0.999
_diffrn_measured_fraction_theta_max 0.999
_diffrn_measurement_device_type 'Bruker Kappa APEX II'
_diffrn_measurement_method 'phi and omega scans'
_diffrn_radiation_monochromator graphite
_diffrn_radiation_type 'Mo K\a'
_diffrn_radiation_wavelength 0.71073
_diffrn_reflns_av_R_equivalents 0.0180
_diffrn_reflns_av_sigmaI/netI 0.0168
_diffrn_reflns_limit_h_max 8
_diffrn_reflns_limit_h_min -8
_diffrn_reflns_limit_k_max 10
_diffrn_reflns_limit_k_min -10
_diffrn_reflns_limit_l_max 13
_diffrn_reflns_limit_l_min -13
_diffrn_reflns_number 8677
_diffrn_reflns_theta_full 25.16
_diffrn_reflns_theta_max 25.16
_diffrn_reflns_theta_min 1.98
_diffrn_source 'sealed tube'
_diffrn_source_type 'fine focus'
_exptl_absorpt_coefficient_mu 0.244
_exptl_absorpt_correction_T_max 0.7452
_exptl_absorpt_correction_T_min 0.6974
_exptl_absorpt_correction_type multi-scan
_exptl_absorpt_process_details 'SADABS V2012/1 (Bruker AXS Inc.)'
_exptl_crystal_colour yellow
_exptl_crystal_density_diffrn 1.442
_exptl_crystal_density_method 'not measured'
_exptl_crystal_description rod
_exptl_crystal_F_000 312
_exptl_crystal_size_max 0.22
_exptl_crystal_size_mid 0.15
_exptl_crystal_size_min 0.12
_refine_diff_density_max 0.652
_refine_diff_density_min -0.494
_refine_ls_extinction_method none
_refine_ls_goodness_of_fit_ref 1.051
_refine_ls_hydrogen_treatment mixed
_refine_ls_matrix_type full
_refine_ls_number_parameters 192
_refine_ls_number_reflns 2461
_refine_ls_number_restraints 0
_refine_ls_restrained_S_all 1.051
_refine_ls_R_factor_all 0.0503
_refine_ls_R_factor_gt 0.0460
_refine_ls_shift/su_max 0.029
_refine_ls_shift/su_mean 0.001
_refine_ls_structure_factor_coef Fsqd
_refine_ls_weighting_details 'calc w=1/[\s^2^(Fo^2^)+(0.0917P)^2^+0.2923P] where P=(Fo^2^+2Fc^2^)/3'
_refine_ls_weighting_scheme calc
_refine_ls_wR_factor_gt 0.1408
_refine_ls_wR_factor_ref 0.1461
_reflns_number_gt 2186
_reflns_number_total 2461
_reflns_threshold_expression >2sigma(I)
_cod_data_source_file c9nj04805g2.cif
_cod_data_source_block I
_cod_depositor_comments
;Adding full bibliography for 7059308.cif.

 Adding full bibliography for 7059308.cif.
;
_cod_original_cell_volume 689.2(11)
_cod_database_code 7059308

loop_
_space_group_symop_operation_xyz
'x, y, z'
'-x, -y, -z'

loop_
_atom_site_type_symbol
_atom_site_label
_atom_site_fract_x
_atom_site_fract_y
_atom_site_fract_z
_atom_site_U_iso_or_equiv
_atom_site_adp_type
_atom_site_calc_flag
_atom_site_refinement_flags
_atom_site_occupancy
S S1 0.13772(11) 0.32044(7) 0.20437(6) 0.0582(3) Uani d . 1
O O1 0.55285(18) 0.90084(15) 0.19024(12) 0.0330(3) Uani d . 1
O O2 0.7405(2) 1.05078(19) 0.02115(14) 0.0465(4) Uani d . 1
O O3 0.1431(2) 0.56699(18) 0.53378(14) 0.0439(4) Uani d . 1
H H4 0.1818 0.4744 0.542 0.066 Uiso calc R 1
N N1 0.1233(2) 0.64578(19) 0.29057(15) 0.0314(4) Uani d . 1
C C1 0.8495(3) 0.9363(3) 0.4453(2) 0.0417(5) Uani d . 1
H H8 0.9457 1.0049 0.3969 0.063 Uiso calc R 1
H H9 0.9063 0.8344 0.4836 0.063 Uiso calc R 1
H H1 0.7628 0.9771 0.5128 0.063 Uiso calc R 1
C C2 0.7457(3) 0.9245(2) 0.35581(19) 0.0326(4) Uani d . 1
C C3 0.5921(3) 0.8301(2) 0.40559(18) 0.0301(4) Uani d . 1
C C4 0.4992(3) 0.8221(2) 0.32006(17) 0.0282(4) Uani d . 1
C C5 0.3454(3) 0.7333(2) 0.35835(17) 0.0295(4) Uani d . 1
C C6 0.2593(3) 0.7293(2) 0.26502(17) 0.0292(4) Uani d . 1
H H10 0.3027 0.7903 0.1797 0.035 Uiso calc R 1
C C7 0.0397(3) 0.6416(2) 0.18987(18) 0.0322(4) Uani d . 1
H H11 0.0439 0.7425 0.1244 0.039 Uiso calc R 1
H H12 -0.0916 0.6236 0.2295 0.039 Uiso calc R 1
C C8 0.1396(3) 0.5170(2) 0.12528(18) 0.0339(4) Uani d . 1
C C9 0.2417(3) 0.5399(3) -0.0034(2) 0.0446(5) Uani d . 1
H H13 0.2603 0.6379 -0.063 0.054 Uiso calc R 1
C C10 0.3145(4) 0.3984(3) -0.0343(3) 0.0576(7) Uani d . 1
H H2 0.3848 0.3937 -0.1173 0.069 Uiso calc R 1
C C11 0.2736(4) 0.2717(3) 0.0663(3) 0.0606(7) Uani d . 1
H H3 0.3135 0.1696 0.0622 0.073 Uiso calc R 1
C C12 0.7036(3) 0.9910(2) 0.13770(19) 0.0338(4) Uani d . 1
C C13 0.7962(3) 1.0013(2) 0.2269(2) 0.0365(5) Uani d . 1
H H5 0.8948 1.0631 0.1954 0.044 Uiso calc R 1
C C14 0.5266(3) 0.7423(2) 0.53902(19) 0.0368(5) Uani d . 1
H H6 0.5871 0.7443 0.5986 0.044 Uiso calc R 1
C C15 0.3796(3) 0.6565(2) 0.58146(18) 0.0387(5) Uani d . 1
H H7 0.3413 0.6028 0.6695 0.046 Uiso calc R 1
C C16 0.2806(3) 0.6454(2) 0.49480(18) 0.0329(4) Uani d . 1

loop_
_atom_site_aniso_label
_atom_site_aniso_U_11
_atom_site_aniso_U_22
_atom_site_aniso_U_33
_atom_site_aniso_U_12
_atom_site_aniso_U_13
_atom_site_aniso_U_23
S1 0.0891(5) 0.0356(4) 0.0512(4) -0.0112(3) -0.0216(3) -0.0089(3)
O1 0.0396(7) 0.0356(7) 0.0254(7) -0.0160(6) -0.0108(5) -0.0017(5)
O2 0.0550(9) 0.0509(9) 0.0320(8) -0.0276(7) -0.0132(7) 0.0045(7)
O3 0.0513(9) 0.0469(9) 0.0313(8) -0.0234(7) -0.0071(7) -0.0017(7)
N1 0.0367(8) 0.0333(8) 0.0280(8) -0.0116(7) -0.0083(6) -0.0096(6)
C1 0.0415(11) 0.0494(13) 0.0440(12) -0.0093(9) -0.0198(9) -0.0156(10)
C2 0.0327(10) 0.0313(10) 0.0384(11) -0.0028(8) -0.0133(8) -0.0127(8)
C3 0.0321(9) 0.0305(10) 0.0297(10) -0.0034(7) -0.0106(8) -0.0089(8)
C4 0.0324(9) 0.0274(9) 0.0240(9) -0.0045(7) -0.0072(7) -0.0061(7)
C5 0.0342(10) 0.0286(10) 0.0262(9) -0.0084(8) -0.0074(7) -0.0062(7)
C6 0.0334(9) 0.0281(9) 0.0251(9) -0.0083(7) -0.0052(7) -0.0059(7)
C7 0.0361(10) 0.0340(10) 0.0301(9) -0.0103(8) -0.0111(8) -0.0078(8)
C8 0.0380(10) 0.0347(10) 0.0349(10) -0.0096(8) -0.0146(8) -0.0099(8)
C9 0.0490(12) 0.0489(13) 0.0372(11) -0.0093(10) -0.0088(9) -0.0143(10)
C10 0.0582(15) 0.0692(18) 0.0509(14) 0.0026(12) -0.0133(11) -0.0312(13)
C11 0.0717(17) 0.0523(15) 0.0761(18) 0.0120(12) -0.0378(14) -0.0363(14)
C12 0.0370(10) 0.0306(10) 0.0337(10) -0.0118(8) -0.0099(8) -0.0040(8)
C13 0.0363(10) 0.0354(11) 0.0410(11) -0.0132(8) -0.0128(8) -0.0073(9)
C14 0.0436(11) 0.0409(11) 0.0298(10) -0.0054(9) -0.0165(8) -0.0085(8)
C15 0.0464(11) 0.0442(12) 0.0228(9) -0.0110(9) -0.0095(8) -0.0024(8)
C16 0.0369(10) 0.0325(10) 0.0282(10) -0.0096(8) -0.0068(8) -0.0058(8)

loop_
_atom_type_symbol
_atom_type_description
_atom_type_scat_dispersion_real
_atom_type_scat_dispersion_imag
_atom_type_scat_source
C C 0.0033 0.0016 'International Tables Vol C Tables 4.2.6.8 and 6.1.1.4'
H H 0.0000 0.0000 'International Tables Vol C Tables 4.2.6.8 and 6.1.1.4'
N N 0.0061 0.0033 'International Tables Vol C Tables 4.2.6.8 and 6.1.1.4'
O O 0.0106 0.0060 'International Tables Vol C Tables 4.2.6.8 and 6.1.1.4'
S S 0.1246 0.1234 'International Tables Vol C Tables 4.2.6.8 and 6.1.1.4'

loop_
_geom_angle_atom_site_label_1
_geom_angle_atom_site_label_2
_geom_angle_atom_site_label_3
_geom_angle
C8 S1 C11 92.10(13)
C4 O1 C12 121.98(14)
C16 O3 H4 109.5
C6 N1 C7 122.80(16)
C2 C1 H8 109.5
C2 C1 H9 109.5
H8 C1 H9 109.5
C2 C1 H1 109.5
H8 C1 H1 109.5
H9 C1 H1 109.5
C13 C2 C3 119.12(17)
C13 C2 C1 120.65(18)
C3 C2 C1 120.23(18)
C4 C3 C14 116.83(18)
C4 C3 C2 118.65(18)
C14 C3 C2 124.51(17)
O1 C4 C3 121.11(17)
O1 C4 C5 115.37(15)
C3 C4 C5 123.53(17)
C6 C5 C4 120.25(17)
C6 C5 C16 121.06(17)
C4 C5 C16 118.68(16)
N1 C6 C5 124.29(17)
N1 C6 H10 117.9
C5 C6 H10 117.9
N1 C7 C8 112.65(16)
N1 C7 H11 109.1
C8 C7 H11 109.1
N1 C7 H12 109.1
C8 C7 H12 109.1
H11 C7 H12 107.8
C9 C8 C7 126.54(19)
C9 C8 S1 110.08(16)
C7 C8 S1 123.37(16)
C8 C9 C10 112.5(2)
C8 C9 H13 123.7
C10 C9 H13 123.7
C11 C10 C9 113.8(2)
C11 C10 H2 123.1
C9 C10 H2 123.1
C10 C11 S1 111.5(2)
C10 C11 H3 124.2
S1 C11 H3 124.3
O2 C12 O1 115.57(17)
O2 C12 C13 127.85(18)
O1 C12 C13 116.58(17)
C2 C13 C12 122.53(18)
C2 C13 H5 118.7
C12 C13 H5 118.7
C15 C14 C3 122.29(17)
C15 C14 H6 118.9
C3 C14 H6 118.9
C14 C15 C16 122.17(18)
C14 C15 H7 118.9
C16 C15 H7 118.9
O3 C16 C15 122.47(18)
O3 C16 C5 121.03(17)
C15 C16 C5 116.49(18)

loop_
_geom_bond_atom_site_label_1
_geom_bond_atom_site_label_2
_geom_bond_distance
S1 C8 1.718(3)
S1 C11 1.716(3)
O1 C4 1.370(2)
O1 C12 1.394(2)
O2 C12 1.210(3)
O3 C16 1.256(3)
O3 H4 0.82
N1 C6 1.301(3)
N1 C7 1.476(2)
C1 C2 1.498(3)
C1 H8 0.96
C1 H9 0.96
C1 H1 0.96
C2 C13 1.356(3)
C2 C3 1.437(3)
C3 C4 1.385(3)
C3 C14 1.431(3)
C4 C5 1.418(3)
C5 C6 1.413(3)
C5 C16 1.457(3)
C6 H10 0.93
C7 C8 1.498(3)
C7 H11 0.97
C7 H12 0.97
C8 C9 1.381(3)
C9 C10 1.406(4)
C9 H13 0.93
C10 C11 1.332(4)
C10 H2 0.93
C11 H3 0.93
C12 C13 1.428(3)
C13 H5 0.93
C14 C15 1.353(3)
C14 H6 0.93
C15 C16 1.441(3)
C15 H7 0.93

loop_
_geom_torsion_atom_site_label_1
_geom_torsion_atom_site_label_2
_geom_torsion_atom_site_label_3
_geom_torsion_atom_site_label_4
_geom_torsion
C13 C2 C3 C4 -0.7(3)
C1 C2 C3 C4 179.90(17)
C13 C2 C3 C14 179.37(19)
C1 C2 C3 C14 -0.1(3)
C12 O1 C4 C3 0.7(3)
C12 O1 C4 C5 -178.95(16)
C14 C3 C4 O1 -179.36(16)
C2 C3 C4 O1 0.7(3)
C14 C3 C4 C5 0.2(3)
C2 C3 C4 C5 -179.73(16)
O1 C4 C5 C6 0.5(3)
C3 C4 C5 C6 -179.17(17)
O1 C4 C5 C16 179.64(16)
C3 C4 C5 C16 0.0(3)
C7 N1 C6 C5 -178.53(17)
C4 C5 C6 N1 176.90(17)
C16 C5 C6 N1 -2.3(3)
C6 N1 C7 C8 89.1(2)
N1 C7 C8 C9 -114.0(2)
N1 C7 C8 S1 67.2(2)
C11 S1 C8 C9 0.43(17)
C11 S1 C8 C7 179.37(16)
C7 C8 C9 C10 -178.67(19)
S1 C8 C9 C10 0.2(2)
C8 C9 C10 C11 -1.0(3)
C9 C10 C11 S1 1.3(3)
C8 S1 C11 C10 -1.0(2)
C4 O1 C12 O2 177.83(17)
C4 O1 C12 C13 -1.9(3)
C3 C2 C13 C12 -0.7(3)
C1 C2 C13 C12 178.77(18)
O2 C12 C13 C2 -177.8(2)
O1 C12 C13 C2 1.9(3)
C4 C3 C14 C15 -0.8(3)
C2 C3 C14 C15 179.22(19)
C3 C14 C15 C16 1.0(3)
C14 C15 C16 O3 -179.38(19)
C14 C15 C16 C5 -0.7(3)
C6 C5 C16 O3 -1.9(3)
C4 C5 C16 O3 178.88(17)
C6 C5 C16 C15 179.36(17)
C4 C5 C16 C15 0.2(3)
